data_4505100
loop_
_publ_author_name
'Cui, Guang-Hua'
'Li, Jian-Rong'
'Tian, Jin-Lei'
'Bu, Xian-He'
'Batten, Stuart R.'

_publ_section_title
;
 Multidimensional Metal&#x2212;Organic Frameworks Constructed from
 Flexible Bis(imidazole) Ligands
;
_journal_issue 5
_journal_name_full 'Crystal Growth &amp; Design'
_journal_page_first 1775
_journal_paper_doi 10.1021/cg050039l
_journal_volume 5
_journal_year 2005
_chemical_formula_sum 'C21 H24 Cd Cl2 K0 N12 O8 S0'
_chemical_formula_weight 755.82
_chemical_name_systematic
; 
 ? 
;
_space_group_IT_number 15
_symmetry_cell_setting monoclinic
_symmetry_space_group_name_Hall '-C 2yc'
_symmetry_space_group_name_H-M 'C 1 2/c 1'
_atom_sites_solution_hydrogens geom
_atom_sites_solution_primary direct
_atom_sites_solution_secondary difmap
_audit_creation_method SHELXL-97
_cell_angle_alpha 90.00
_cell_angle_beta 99.780(6)
_cell_angle_gamma 90.00
_cell_formula_units_Z 4
_cell_length_a 12.632(5)
_cell_length_b 12.136(5)
_cell_length_c 18.968(8)
_cell_measurement_reflns_used 932
_cell_measurement_temperature 293(2)
_cell_measurement_theta_max 26.2101
_cell_measurement_theta_min 2.6109
_cell_volume 2866(2)
_computing_cell_refinement 'Bruker SMART'
_computing_data_collection 'Bruker SMART'
_computing_data_reduction 'Bruker SAINT'
_computing_molecular_graphics 'Bruker SHELXTL'
_computing_publication_material 'Bruker SHELXTL'
_computing_structure_refinement 'SHELXL-97 (Sheldrick, 1997)'
_computing_structure_solution 'SHELXS-97 (Sheldrick, 1990)'
_diffrn_ambient_temperature 293(2)
_diffrn_measured_fraction_theta_full 0.985
_diffrn_measured_fraction_theta_max 0.985
_diffrn_measurement_device_type 'Bruker Smart 1000 CCD area detector'
_diffrn_measurement_method 'phi and omega scans'
_diffrn_radiation_monochromator graphite
_diffrn_radiation_source 'fine-focus sealed tube'
_diffrn_radiation_type MoK\a
_diffrn_radiation_wavelength 0.71073
_diffrn_reflns_av_R_equivalents 0.0245
_diffrn_reflns_av_sigmaI/netI 0.0282
_diffrn_reflns_limit_h_max 15
_diffrn_reflns_limit_h_min -15
_diffrn_reflns_limit_k_max 14
_diffrn_reflns_limit_k_min -15
_diffrn_reflns_limit_l_max 15
_diffrn_reflns_limit_l_min -23
_diffrn_reflns_number 8090
_diffrn_reflns_theta_full 26.50
_diffrn_reflns_theta_max 26.50
_diffrn_reflns_theta_min 2.34
_diffrn_standards_decay_% 0
_diffrn_standards_interval_count 0
_diffrn_standards_interval_time 0
_diffrn_standards_number 0
_exptl_absorpt_coefficient_mu 1.017
_exptl_absorpt_correction_T_max 0.8542
_exptl_absorpt_correction_T_min 0.8224
_exptl_absorpt_correction_type multi-scan
_exptl_absorpt_process_details Sadabs
_exptl_crystal_colour Colorless
_exptl_crystal_density_diffrn 1.752
_exptl_crystal_density_meas ?
_exptl_crystal_density_method 'not measured'
_exptl_crystal_description Bar
_exptl_crystal_F_000 1520
_exptl_crystal_size_max 0.20
_exptl_crystal_size_mid 0.18
_exptl_crystal_size_min 0.16
_refine_diff_density_max 1.349
_refine_diff_density_min -0.629
_refine_diff_density_rms 0.101
_refine_ls_extinction_method none
_refine_ls_goodness_of_fit_ref 1.047
_refine_ls_hydrogen_treatment constr
_refine_ls_matrix_type full
_refine_ls_number_parameters 201
_refine_ls_number_reflns 2918
_refine_ls_number_restraints 7
_refine_ls_restrained_S_all 1.049
_refine_ls_R_factor_all 0.0559
_refine_ls_R_factor_gt 0.0445
_refine_ls_shift/su_max 0.000
_refine_ls_shift/su_mean 0.000
_refine_ls_structure_factor_coef Fsqd
_refine_ls_weighting_details 'calc w=1/[\s^2^(Fo^2^)+(0.0644P)^2^+14.3956P] where P=(Fo^2^+2Fc^2^)/3'
_refine_ls_weighting_scheme calc
_refine_ls_wR_factor_gt 0.1190
_refine_ls_wR_factor_ref 0.1290
_reflns_number_gt 2390
_reflns_number_total 2918
_reflns_threshold_expression I>2sigma(I)
_cod_data_source_file cg050039lsi20050131_094104.cif
_cod_data_source_block 6
_cod_depositor_comments
;
The following automatic conversions were performed:

'_symmetry_cell_setting' value 'Monoclinic' changed to 'monoclinic'
according to /home/saulius/struct/CIF-dictionaries/cif_core.dic
dictionary named 'cif_core.dic' version 2.4.1 from
2010-06-29.

'_exptl_absorpt_correction_type' value 'Multi-Scan'
changed to 'multi-scan' according to
/home/saulius/struct/CIF-dictionaries/cif_core.dic dictionary named
'cif_core.dic' version 2.4.1 from 2010-06-29.

Automatic conversion script
Id: cif_fix_values 1715 2011-07-08 13:25:40Z adriana 

The following automatic conversions were performed:

'_exptl_crystal_density_meas' value 'none' was changed to '?' - the
value is perceived as not measured.

Automatic conversion script
Id: cif_fix_values 3008 2015-01-20 13:52:24Z robertas 
;
_cod_original_cell_volume 2865(2)
_cod_original_sg_symbol_H-M C2/c
_cod_database_code 4505100

loop_
_symmetry_equiv_pos_as_xyz
'x, y, z'
'-x, y, -z+1/2'
'x+1/2, y+1/2, z'
'-x+1/2, y+1/2, -z+1/2'
'-x, -y, -z'
'x, -y, z-1/2'
'-x+1/2, -y+1/2, -z'
'x+1/2, -y+1/2, z-1/2'

loop_
_atom_site_label
_atom_site_type_symbol
_atom_site_fract_x
_atom_site_fract_y
_atom_site_fract_z
_atom_site_U_iso_or_equiv
_atom_site_adp_type
_atom_site_occupancy
_atom_site_symmetry_multiplicity
_atom_site_calc_flag
_atom_site_refinement_flags
_atom_site_disorder_assembly
_atom_site_disorder_group
Cd1 Cd 0.2500 0.7500 0.0000 0.03344(16) Uani 1 2 d S . .
Cl1 Cl 0.29858(9) 0.89838(10) 0.28573(6) 0.0441(3) Uani 1 1 d D . .
N6 N 0.4791(3) 0.6090(3) 0.18476(17) 0.0322(7) Uani 1 1 d . . .
N2 N -0.1446(3) 0.5646(3) 0.10489(18) 0.0336(7) Uani 1 1 d . . .
N3 N -0.0008(3) 0.6931(3) 0.13564(19) 0.0373(8) Uani 1 1 d . . .
N5 N 0.3906(3) 0.6906(3) 0.08892(18) 0.0350(8) Uani 1 1 d . . .
C10 C 0.3822(3) 0.6416(4) 0.1492(2) 0.0370(9) Uani 1 1 d . . .
H10 H 0.3177 0.6307 0.1656 0.044 Uiso 1 1 calc R . .
C9 C 0.5529(3) 0.6397(4) 0.1443(2) 0.0445(11) Uani 1 1 d . . .
H9 H 0.6267 0.6283 0.1549 0.053 Uiso 1 1 calc R . .
N4 N 0.1274(3) 0.7488(3) 0.0793(2) 0.0387(8) Uani 1 1 d . . .
C4 C -0.0746(4) 0.6189(4) 0.1634(2) 0.0420(10) Uani 1 1 d . . .
H4A H -0.0341 0.5640 0.1939 0.050 Uiso 1 1 calc R . .
H4B H -0.1176 0.6603 0.1919 0.050 Uiso 1 1 calc R . .
C2 C -0.2224(4) 0.6117(4) 0.0552(3) 0.0482(11) Uani 1 1 d . . .
H2 H -0.2435 0.6852 0.0525 0.058 Uiso 1 1 calc R . .
C7 C 0.0809(3) 0.6635(4) 0.1021(2) 0.0385(9) Uani 1 1 d . . .
H7 H 0.1014 0.5909 0.0961 0.046 Uiso 1 1 calc R . .
C8 C 0.4989(4) 0.6897(4) 0.0862(2) 0.0444(11) Uani 1 1 d . . .
H8 H 0.5299 0.7194 0.0493 0.053 Uiso 1 1 calc R . .
C5 C -0.0067(4) 0.8060(4) 0.1328(3) 0.0500(12) Uani 1 1 d . . .
H5 H -0.0557 0.8507 0.1507 0.060 Uiso 1 1 calc R . .
C6 C 0.0724(4) 0.8385(4) 0.0989(3) 0.0512(12) Uani 1 1 d . . .
H6 H 0.0882 0.9115 0.0899 0.061 Uiso 1 1 calc R . .
C3 C -0.1409(3) 0.4566(4) 0.0891(2) 0.0380(9) Uani 1 1 d . . .
H3 H -0.0946 0.4060 0.1152 0.046 Uiso 1 1 calc R . .
N1 N -0.2112(3) 0.4321(3) 0.03230(19) 0.0379(8) Uani 1 1 d . . .
C11 C 0.5000 0.5429(5) 0.2500 0.0370(13) Uani 1 2 d S . .
H11A H 0.4385 0.4958 0.2519 0.044 Uiso 0.50 1 calc PR . .
H11B H 0.5615 0.4958 0.2481 0.044 Uiso 0.50 1 calc PR . .
O1 O 0.2582(4) 0.9950(4) 0.2472(3) 0.0918(17) Uani 1 1 d D A .
C1 C -0.2623(4) 0.5290(4) 0.0109(3) 0.0468(11) Uani 1 1 d . . .
H1 H -0.3167 0.5367 -0.0284 0.056 Uiso 1 1 calc R . .
O2 O 0.2276(11) 0.8795(13) 0.3341(7) 0.147(5) Uiso 0.577(10) 1 d PD A 1
O3 O 0.3986(8) 0.9219(12) 0.3308(7) 0.105(5) Uiso 0.423(10) 1 d PD A 1
O4 O 0.3334(13) 0.8204(12) 0.2382(8) 0.123(6) Uiso 0.423(10) 1 d PD A 1
O4' O 0.2420(7) 0.8004(7) 0.2595(5) 0.088(3) Uiso 0.577(10) 1 d PD A 2
O3' O 0.4074(6) 0.8883(8) 0.2760(5) 0.085(3) Uiso 0.577(10) 1 d PD A 2
O2' O 0.2966(10) 0.9080(9) 0.3606(4) 0.076(3) Uiso 0.423(10) 1 d PD A 2

loop_
_atom_site_aniso_label
_atom_site_aniso_U_11
_atom_site_aniso_U_22
_atom_site_aniso_U_33
_atom_site_aniso_U_23
_atom_site_aniso_U_13
_atom_site_aniso_U_12
Cd1 0.0304(2) 0.0400(3) 0.0289(2) 0.00087(17) 0.00201(16) -0.00363(17)
Cl1 0.0433(6) 0.0432(6) 0.0483(6) -0.0014(5) 0.0153(5) 0.0021(5)
N6 0.0358(17) 0.0349(18) 0.0243(16) 0.0003(13) 0.0002(13) 0.0011(14)
N2 0.0358(18) 0.0357(18) 0.0298(17) 0.0021(14) 0.0069(13) -0.0084(14)
N3 0.0388(19) 0.038(2) 0.0361(18) -0.0053(15) 0.0083(14) -0.0076(16)
N5 0.0324(17) 0.041(2) 0.0301(17) 0.0008(15) 0.0001(13) -0.0003(15)
C10 0.032(2) 0.048(2) 0.029(2) 0.0008(17) 0.0036(15) 0.0004(18)
C9 0.029(2) 0.063(3) 0.041(2) 0.008(2) 0.0021(17) 0.000(2)
N4 0.0370(19) 0.043(2) 0.0360(19) -0.0049(15) 0.0056(15) -0.0085(16)
C4 0.051(3) 0.049(3) 0.028(2) -0.0069(18) 0.0122(18) -0.016(2)
C2 0.048(3) 0.042(3) 0.054(3) 0.008(2) 0.004(2) 0.002(2)
C7 0.041(2) 0.038(2) 0.038(2) -0.0008(18) 0.0081(17) 0.0029(18)
C8 0.036(2) 0.059(3) 0.039(2) 0.009(2) 0.0081(18) -0.006(2)
C5 0.058(3) 0.039(3) 0.057(3) -0.019(2) 0.024(2) -0.009(2)
C6 0.061(3) 0.036(3) 0.061(3) -0.010(2) 0.023(2) -0.008(2)
C3 0.038(2) 0.039(2) 0.036(2) 0.0008(18) 0.0033(17) -0.0024(18)
N1 0.0361(18) 0.044(2) 0.0327(18) 0.0002(15) 0.0023(14) -0.0073(15)
C11 0.047(3) 0.033(3) 0.028(3) 0.000 -0.002(2) 0.000
O1 0.099(4) 0.080(3) 0.104(4) 0.040(3) 0.041(3) 0.037(3)
C1 0.046(3) 0.048(3) 0.042(3) 0.008(2) -0.0066(19) -0.003(2)

loop_
_atom_type_symbol
_atom_type_description
_atom_type_scat_dispersion_real
_atom_type_scat_dispersion_imag
_atom_type_scat_source
C C 0.0033 0.0016 'International Tables Vol C Tables 4.2.6.8 and 6.1.1.4'
H H 0.0000 0.0000 'International Tables Vol C Tables 4.2.6.8 and 6.1.1.4'
N N 0.0061 0.0033 'International Tables Vol C Tables 4.2.6.8 and 6.1.1.4'
O O 0.0106 0.0060 'International Tables Vol C Tables 4.2.6.8 and 6.1.1.4'
S S 0.1246 0.1234 'International Tables Vol C Tables 4.2.6.8 and 6.1.1.4'
Cl Cl 0.1484 0.1585 'International Tables Vol C Tables 4.2.6.8 and 6.1.1.4'
K K 0.2009 0.2494 'International Tables Vol C Tables 4.2.6.8 and 6.1.1.4'
Cd Cd -0.8075 1.2024 'International Tables Vol C Tables 4.2.6.8 and 6.1.1.4'

loop_
_geom_angle_atom_site_label_1
_geom_angle_atom_site_label_2
_geom_angle_atom_site_label_3
_geom_angle
_geom_angle_site_symmetry_1
_geom_angle_site_symmetry_3
N1 Cd1 N1 180.0 3 5_565
N1 Cd1 N4 91.74(12) 3 7_565
N1 Cd1 N4 88.26(12) 5_565 7_565
N1 Cd1 N4 88.26(12) 3 .
N1 Cd1 N4 91.74(12) 5_565 .
N4 Cd1 N4 180.0 7_565 .
N1 Cd1 N5 89.86(13) 3 7_565
N1 Cd1 N5 90.14(13) 5_565 7_565
N4 Cd1 N5 92.24(13) 7_565 7_565
N4 Cd1 N5 87.76(13) . 7_565
N1 Cd1 N5 90.14(13) 3 .
N1 Cd1 N5 89.86(13) 5_565 .
N4 Cd1 N5 87.76(13) 7_565 .
N4 Cd1 N5 92.24(13) . .
N5 Cd1 N5 180.00(17) 7_565 .
O2 Cl1 O3' 143.9(8) . .
O2 Cl1 O4 127.1(10) . .
O3' Cl1 O4 56.8(7) . .
O2 Cl1 O1 104.8(6) . .
O3' Cl1 O1 105.8(4) . .
O4 Cl1 O1 110.1(7) . .
O2 Cl1 O3 103.8(10) . .
O3' Cl1 O3 47.1(6) . .
O4 Cl1 O3 100.0(9) . .
O1 Cl1 O3 110.1(6) . .
O2 Cl1 O2' 40.9(7) . .
O3' Cl1 O2' 108.5(6) . .
O4 Cl1 O2' 137.8(8) . .
O1 Cl1 O2' 112.1(5) . .
O3 Cl1 O2' 63.4(8) . .
O2 Cl1 O4' 75.9(8) . .
O3' Cl1 O4' 108.6(5) . .
O4 Cl1 O4' 54.5(7) . .
O1 Cl1 O4' 113.0(5) . .
O3 Cl1 O4' 135.4(7) . .
O2' Cl1 O4' 108.7(6) . .
C10 N6 C9 106.8(3) . .
C10 N6 C11 127.0(3) . .
C9 N6 C11 126.0(3) . .
C3 N2 C2 107.6(4) . .
C3 N2 C4 124.8(4) . .
C2 N2 C4 127.6(4) . .
C7 N3 C5 106.7(4) . .
C7 N3 C4 126.4(4) . .
C5 N3 C4 126.7(4) . .
C10 N5 C8 104.9(3) . .
C10 N5 Cd1 127.1(3) . .
C8 N5 Cd1 127.6(3) . .
N5 C10 N6 111.6(4) . .
N5 C10 H10 124.2 . .
N6 C10 H10 124.2 . .
C8 C9 N6 106.7(4) . .
C8 C9 H9 126.7 . .
N6 C9 H9 126.7 . .
C7 N4 C6 105.2(4) . .
C7 N4 Cd1 127.3(3) . .
C6 N4 Cd1 126.1(3) . .
N2 C4 N3 110.3(3) . .
N2 C4 H4A 109.6 . .
N3 C4 H4A 109.6 . .
N2 C4 H4B 109.6 . .
N3 C4 H4B 109.6 . .
H4A C4 H4B 108.1 . .
C1 C2 N2 105.5(4) . .
C1 C2 H2 127.3 . .
N2 C2 H2 127.3 . .
N4 C7 N3 111.7(4) . .
N4 C7 H7 124.2 . .
N3 C7 H7 124.2 . .
C9 C8 N5 110.0(4) . .
C9 C8 H8 125.0 . .
N5 C8 H8 125.0 . .
C6 C5 N3 105.9(4) . .
C6 C5 H5 127.0 . .
N3 C5 H5 127.0 . .
C5 C6 N4 110.4(4) . .
C5 C6 H6 124.8 . .
N4 C6 H6 124.8 . .
N1 C3 N2 111.1(4) . .
N1 C3 H3 124.5 . .
N2 C3 H3 124.5 . .
C3 N1 C1 105.6(4) . .
C3 N1 Cd1 121.1(3) . 3_445
C1 N1 Cd1 132.1(3) . 3_445
N6 C11 N6 113.4(5) 2_655 .
N6 C11 H11A 108.9 2_655 .
N6 C11 H11A 108.9 . .
N6 C11 H11B 108.9 2_655 .
N6 C11 H11B 108.9 . .
H11A C11 H11B 107.7 . .
C2 C1 N1 110.3(4) . .
C2 C1 H1 124.8 . .
N1 C1 H1 124.8 . .

loop_
_geom_bond_atom_site_label_1
_geom_bond_atom_site_label_2
_geom_bond_distance
_geom_bond_site_symmetry_2
Cd1 N1 2.323(4) 3
Cd1 N1 2.323(4) 5_565
Cd1 N4 2.335(4) 7_565
Cd1 N4 2.335(4) .
Cd1 N5 2.345(3) 7_565
Cd1 N5 2.345(3) .
Cl1 O2 1.406(9) .
Cl1 O3' 1.423(7) .
Cl1 O4 1.427(9) .
Cl1 O1 1.429(4) .
Cl1 O3 1.430(9) .
Cl1 O2' 1.430(8) .
Cl1 O4' 1.432(7) .
N6 C10 1.352(5) .
N6 C9 1.356(5) .
N6 C11 1.461(5) .
N2 C3 1.348(6) .
N2 C2 1.366(6) .
N2 C4 1.453(5) .
N3 C7 1.350(5) .
N3 C5 1.372(7) .
N3 C4 1.457(5) .
N5 C10 1.310(5) .
N5 C8 1.377(6) .
C10 H10 0.9300 .
C9 C8 1.340(6) .
C9 H9 0.9300 .
N4 C7 1.300(6) .
N4 C6 1.376(6) .
C4 H4A 0.9700 .
C4 H4B 0.9700 .
C2 C1 1.351(7) .
C2 H2 0.9300 .
C7 H7 0.9300 .
C8 H8 0.9300 .
C5 C6 1.336(7) .
C5 H5 0.9300 .
C6 H6 0.9300 .
C3 N1 1.309(5) .
C3 H3 0.9300 .
N1 C1 1.369(6) .
N1 Cd1 2.323(4) 3_445
C11 N6 1.461(5) 2_655
C11 H11A 0.9700 .
C11 H11B 0.9700 .
C1 H1 0.9300 .

loop_
_geom_torsion_atom_site_label_1
_geom_torsion_atom_site_label_2
_geom_torsion_atom_site_label_3
_geom_torsion_atom_site_label_4
_geom_torsion
_geom_torsion_site_symmetry_1
_geom_torsion_site_symmetry_4
N1 Cd1 N5 C10 107.9(4) 3 .
N1 Cd1 N5 C10 -72.1(4) 5_565 .
N4 Cd1 N5 C10 -160.4(4) 7_565 .
N4 Cd1 N5 C10 19.6(4) . .
N5 Cd1 N5 C10 -57(100) 7_565 .
N1 Cd1 N5 C8 -79.1(4) 3 .
N1 Cd1 N5 C8 100.9(4) 5_565 .
N4 Cd1 N5 C8 12.7(4) 7_565 .
N4 Cd1 N5 C8 -167.3(4) . .
N5 Cd1 N5 C8 116(100) 7_565 .
C8 N5 C10 N6 -0.4(5) . .
Cd1 N5 C10 N6 173.9(3) . .
C9 N6 C10 N5 0.2(5) . .
C11 N6 C10 N5 -173.7(4) . .
C10 N6 C9 C8 0.1(5) . .
C11 N6 C9 C8 174.0(4) . .
N1 Cd1 N4 C7 -167.1(4) 3 .
N1 Cd1 N4 C7 12.9(4) 5_565 .
N4 Cd1 N4 C7 -72(100) 7_565 .
N5 Cd1 N4 C7 102.9(4) 7_565 .
N5 Cd1 N4 C7 -77.1(4) . .
N1 Cd1 N4 C6 28.1(4) 3 .
N1 Cd1 N4 C6 -151.9(4) 5_565 .
N4 Cd1 N4 C6 123(100) 7_565 .
N5 Cd1 N4 C6 -61.9(4) 7_565 .
N5 Cd1 N4 C6 118.1(4) . .
C3 N2 C4 N3 110.9(5) . .
C2 N2 C4 N3 -67.0(6) . .
C7 N3 C4 N2 -68.9(6) . .
C5 N3 C4 N2 104.8(5) . .
C3 N2 C2 C1 -0.3(5) . .
C4 N2 C2 C1 177.9(4) . .
C6 N4 C7 N3 -0.2(5) . .
Cd1 N4 C7 N3 -167.6(3) . .
C5 N3 C7 N4 0.8(5) . .
C4 N3 C7 N4 175.5(4) . .
N6 C9 C8 N5 -0.3(6) . .
C10 N5 C8 C9 0.4(6) . .
Cd1 N5 C8 C9 -173.8(3) . .
C7 N3 C5 C6 -1.0(5) . .
C4 N3 C5 C6 -175.7(4) . .
N3 C5 C6 N4 0.9(6) . .
C7 N4 C6 C5 -0.5(6) . .
Cd1 N4 C6 C5 167.1(3) . .
C2 N2 C3 N1 0.3(5) . .
C4 N2 C3 N1 -177.9(4) . .
N2 C3 N1 C1 -0.2(5) . .
N2 C3 N1 Cd1 -169.2(3) . 3_445
C10 N6 C11 N6 -93.2(4) . 2_655
C9 N6 C11 N6 94.0(4) . 2_655
N2 C2 C1 N1 0.2(6) . .
C3 N1 C1 C2 0.0(5) . .
Cd1 N1 C1 C2 167.2(3) 3_445 .
